data_7205637
loop_
_publ_author_name
'Wahl, Helene'
'Haynes, Delia A.'
'le Roex, Tanya'

_publ_section_title
;
 Solvate formation in lutidinium pamoate salts: a systematic study
;
_journal_issue 7
_journal_name_full CrystEngComm
_journal_page_first 2227
_journal_paper_doi 10.1039/c0ce00528b
_journal_volume 13
_journal_year 2011
_chemical_formula_moiety 'C7 H10 N 1+ , C23 H15 O6 1- , C4 H8 O'
_chemical_formula_sum 'C34 H33 N O7'
_chemical_formula_weight 567.61
_chemical_name_common '2,5 lutidinium pamoate THF solvate'
_chemical_name_systematic
;
?
;
_space_group_IT_number 14
_symmetry_cell_setting monoclinic
_symmetry_space_group_name_Hall '-P 2ybc'
_symmetry_space_group_name_H-M 'P 1 21/c 1'
_atom_sites_solution_hydrogens geom
_atom_sites_solution_primary direct
_atom_sites_solution_secondary difmap
_audit_creation_method SHELXL-97
_cell_angle_alpha 90.00
_cell_angle_beta 112.830(8)
_cell_angle_gamma 90.00
_cell_formula_units_Z 4
_cell_length_a 13.820(8)
_cell_length_b 12.922(8)
_cell_length_c 17.143(10)
_cell_measurement_reflns_used 2536
_cell_measurement_temperature 100(2)
_cell_measurement_theta_max 26.104
_cell_measurement_theta_min 2.451
_cell_volume 2822(3)
_computing_cell_refinement 'SAINT (Bruker, 2009)'
_computing_data_collection 'APEX2 (Bruker, 2009)'
_computing_data_reduction SAINT
_computing_structure_refinement 'SHELXL (Sheldrick, 2008)'
_computing_structure_solution 'SHELXS (Sheldrick, 2008)'
_diffrn_ambient_temperature 100(2)
_diffrn_measured_fraction_theta_full 0.997
_diffrn_measured_fraction_theta_max 0.997
_diffrn_measurement_device_type 'Bruker APEX CCD area-detector'
_diffrn_measurement_method \w
_diffrn_radiation_monochromator graphite
_diffrn_radiation_source 'fine-focus sealed tube'
_diffrn_radiation_type MoK\a
_diffrn_radiation_wavelength 0.71073
_diffrn_reflns_av_R_equivalents 0.0322
_diffrn_reflns_av_sigmaI/netI 0.0417
_diffrn_reflns_limit_h_max 13
_diffrn_reflns_limit_h_min -17
_diffrn_reflns_limit_k_max 16
_diffrn_reflns_limit_k_min -16
_diffrn_reflns_limit_l_max 21
_diffrn_reflns_limit_l_min -16
_diffrn_reflns_number 15747
_diffrn_reflns_theta_full 26.24
_diffrn_reflns_theta_max 26.24
_diffrn_reflns_theta_min 1.60
_diffrn_standards_number 0
_exptl_absorpt_coefficient_mu 0.093
_exptl_absorpt_correction_T_max 0.9899
_exptl_absorpt_correction_T_min 0.9854
_exptl_absorpt_correction_type multi-scan
_exptl_absorpt_process_details '(SADABS; Bruker, 2002)'
_exptl_crystal_colour yellow
_exptl_crystal_density_diffrn 1.336
_exptl_crystal_density_method 'not measured'
_exptl_crystal_description block
_exptl_crystal_F_000 1200
_exptl_crystal_size_max 0.16
_exptl_crystal_size_mid 0.12
_exptl_crystal_size_min 0.11
_refine_diff_density_max 1.003
_refine_diff_density_min -0.537
_refine_diff_density_rms 0.096
_refine_ls_extinction_method none
_refine_ls_goodness_of_fit_ref 1.426
_refine_ls_hydrogen_treatment mixed
_refine_ls_matrix_type full
_refine_ls_number_parameters 378
_refine_ls_number_reflns 5679
_refine_ls_number_restraints 0
_refine_ls_restrained_S_all 1.426
_refine_ls_R_factor_all 0.1676
_refine_ls_R_factor_gt 0.1191
_refine_ls_shift/su_max 0.002
_refine_ls_shift/su_mean 0.000
_refine_ls_structure_factor_coef Fsqd
_refine_ls_weighting_details 'calc w=1/[\s^2^(Fo^2^)+(0.2000P)^2^+0.0000P] where P=(Fo^2^+2Fc^2^)/3'
_refine_ls_weighting_scheme calc
_refine_ls_wR_factor_gt 0.3655
_refine_ls_wR_factor_ref 0.4166
_reflns_number_gt 3154
_reflns_number_total 5679
_reflns_threshold_expression >2sigma(I)
_cod_data_source_file c0ce00528b.txt
_cod_data_source_block 1
_cod_original_sg_symbol_H-M P2(1)/c
_cod_database_code 7205637

loop_
_symmetry_equiv_pos_as_xyz
'x, y, z'
'-x, y+1/2, -z+1/2'
'-x, -y, -z'
'x, -y-1/2, z-1/2'

loop_
_atom_site_label
_atom_site_type_symbol
_atom_site_fract_x
_atom_site_fract_y
_atom_site_fract_z
_atom_site_U_iso_or_equiv
_atom_site_adp_type
_atom_site_occupancy
_atom_site_symmetry_multiplicity
_atom_site_calc_flag
_atom_site_refinement_flags
_atom_site_disorder_assembly
_atom_site_disorder_group
N11 N 0.7271(5) 0.6409(4) -0.0672(4) 0.0965(19) Uani 1 1 d . . .
H11 H 0.7257 0.6693 -0.0210 0.116 Uiso 1 1 calc R . .
C12 C 0.6407(6) 0.5779(5) -0.1188(5) 0.096(2) Uani 1 1 d . . .
C13 C 0.6530(5) 0.5388(4) -0.1885(4) 0.0730(15) Uani 1 1 d . . .
H13 H 0.5999 0.4953 -0.2261 0.088 Uiso 1 1 calc R . .
C14 C 0.7355(6) 0.5595(6) -0.2045(6) 0.113(3) Uani 1 1 d . . .
H14 H 0.7376 0.5302 -0.2547 0.135 Uiso 1 1 calc R . .
C15 C 0.8176(5) 0.6177(6) -0.1582(4) 0.0900(19) Uani 1 1 d . . .
C16 C 0.8076(5) 0.6571(5) -0.0870(4) 0.0850(18) Uani 1 1 d . . .
H16 H 0.8631 0.6988 -0.0501 0.102 Uiso 1 1 calc R . .
C17 C 0.5568(7) 0.5614(7) -0.0911(6) 0.136(3) Uani 1 1 d . . .
H17A H 0.5854 0.5374 -0.0323 0.205 Uiso 1 1 calc R . .
H17B H 0.5088 0.5091 -0.1271 0.205 Uiso 1 1 calc R . .
H17C H 0.5187 0.6264 -0.0950 0.205 Uiso 1 1 calc R . .
C18 C 0.9133(8) 0.6336(11) -0.1749(8) 0.208(7) Uani 1 1 d . . .
H18A H 0.9654 0.5809 -0.1449 0.311 Uiso 1 1 calc R . .
H18B H 0.9421 0.7025 -0.1551 0.311 Uiso 1 1 calc R . .
H18C H 0.8961 0.6281 -0.2358 0.311 Uiso 1 1 calc R . .
O31 O 0.8044(7) 0.5035(8) -0.3757(6) 0.145(3) Uiso 0.68 1 d P A 1
C31 C 0.8112(9) 0.4111(10) -0.4057(7) 0.110(3) Uiso 0.68 1 d P A 1
C32 C 0.9026(10) 0.3857(11) -0.4105(8) 0.177(4) Uiso 1 1 d . . .
C33 C 0.8890(9) 0.5597(9) -0.3886(8) 0.109(3) Uiso 0.68 1 d P A 1
C34 C 0.9765(12) 0.4903(12) -0.3607(10) 0.144(5) Uiso 0.68 1 d P A 1
C35 C 1.031(2) 0.508(2) -0.402(2) 0.133(9) Uiso 0.33 1 d P A -1
C36 C 0.867(2) 0.472(2) -0.4764(19) 0.133(9) Uiso 0.33 1 d P A -1
C37 C 1.007(3) 0.411(3) -0.421(2) 0.149(10) Uiso 0.33 1 d P A -1
O41 O 0.924(3) 0.560(3) -0.440(2) 0.236(13) Uiso 0.33 1 d P A -1
O211 O 0.5608(2) 0.8177(2) 0.0972(2) 0.0622(10) Uani 1 1 d . . .
H211 H 0.6111 0.8127 0.0815 0.075 Uiso 1 1 calc R . .
C211 C 0.5775(3) 0.7537(3) 0.1641(3) 0.0475(11) Uani 1 1 d . . .
C212 C 0.6729(3) 0.6931(3) 0.1972(3) 0.0493(11) Uani 1 1 d . . .
C213 C 0.6918(3) 0.6339(3) 0.2665(3) 0.0476(11) Uani 1 1 d . . .
H213 H 0.7540 0.5933 0.2876 0.057 Uiso 1 1 calc R . .
C214 C 0.6216(3) 0.6306(3) 0.3086(3) 0.0427(10) Uani 1 1 d . . .
C215 C 0.6445(4) 0.5737(3) 0.3839(3) 0.0515(11) Uani 1 1 d . . .
H215 H 0.7078 0.5349 0.4062 0.062 Uiso 1 1 calc R . .
C216 C 0.5789(4) 0.5730(3) 0.4249(3) 0.0556(12) Uani 1 1 d . . .
H216 H 0.5958 0.5341 0.4755 0.067 Uiso 1 1 calc R . .
C217 C 0.4848(4) 0.6304(3) 0.3923(3) 0.0506(11) Uani 1 1 d . . .
H217 H 0.4388 0.6303 0.4215 0.061 Uiso 1 1 calc R . .
C218 C 0.4590(3) 0.6858(3) 0.3197(3) 0.0444(10) Uani 1 1 d . . .
H218 H 0.3948 0.7232 0.2987 0.053 Uiso 1 1 calc R . .
C219 C 0.5265(3) 0.6892(3) 0.2741(2) 0.0396(9) Uani 1 1 d . . .
C220 C 0.5043(3) 0.7490(3) 0.2009(3) 0.0402(9) Uani 1 1 d . . .
C221 C 0.7494(4) 0.6961(4) 0.1540(4) 0.0676(15) Uani 1 1 d . . .
O221 O 0.7230(3) 0.7380(4) 0.0834(3) 0.1083(18) Uani 1 1 d . . .
O222 O 0.8381(2) 0.6538(3) 0.1944(2) 0.0664(10) Uani 1 1 d . . .
C222 C 0.4034(3) 0.8136(3) 0.1629(3) 0.0419(10) Uani 1 1 d . . .
H22A H 0.3989 0.8592 0.2078 0.050 Uiso 1 1 calc R . .
H22B H 0.4092 0.8586 0.1182 0.050 Uiso 1 1 calc R . .
C223 C 0.3022(3) 0.7527(3) 0.1253(2) 0.0372(9) Uani 1 1 d . . .
C224 C 0.2275(3) 0.7580(3) 0.1604(3) 0.0384(9) Uani 1 1 d . . .
O224 O 0.2447(2) 0.8226(2) 0.22701(18) 0.0459(8) Uani 1 1 d . . .
H224 H 0.190(3) 0.811(3) 0.238(3) 0.051(13) Uiso 1 1 d . . .
C225 C 0.1333(3) 0.6983(3) 0.1268(3) 0.0431(10) Uani 1 1 d . . .
C226 C 0.1165(3) 0.6340(3) 0.0595(3) 0.0416(10) Uani 1 1 d . . .
H226 H 0.0557 0.5915 0.0398 0.050 Uiso 1 1 calc R . .
C227 C 0.1869(3) 0.6296(3) 0.0191(3) 0.0436(10) Uani 1 1 d . . .
C228 C 0.1661(4) 0.5679(3) -0.0540(3) 0.0562(12) Uani 1 1 d . . .
H228 H 0.1067 0.5234 -0.0728 0.067 Uiso 1 1 calc R . .
C229 C 0.2291(5) 0.5713(4) -0.0974(3) 0.0669(14) Uani 1 1 d . . .
H229 H 0.2132 0.5305 -0.1469 0.080 Uiso 1 1 calc R . .
C230 C 0.3177(4) 0.6348(4) -0.0695(3) 0.0608(13) Uani 1 1 d . . .
H230 H 0.3597 0.6391 -0.1020 0.073 Uiso 1 1 calc R . .
C231 C 0.3453(3) 0.6912(3) 0.0040(3) 0.0500(11) Uani 1 1 d . . .
H231 H 0.4083 0.7306 0.0235 0.060 Uiso 1 1 calc R . .
C232 C 0.2800(3) 0.6911(3) 0.0512(3) 0.0408(9) Uani 1 1 d . . .
C233 C 0.0546(3) 0.7056(3) 0.1664(3) 0.0490(11) Uani 1 1 d . . .
O233 O 0.0692(2) 0.7606(2) 0.2284(2) 0.0577(9) Uani 1 1 d . . .
O234 O -0.0300(2) 0.6522(3) 0.1280(3) 0.0688(11) Uani 1 1 d . . .
H234 H -0.0707 0.6591 0.1536 0.083 Uiso 1 1 calc R . .

loop_
_atom_site_aniso_label
_atom_site_aniso_U_11
_atom_site_aniso_U_22
_atom_site_aniso_U_33
_atom_site_aniso_U_23
_atom_site_aniso_U_13
_atom_site_aniso_U_12
N11 0.107(4) 0.095(4) 0.104(4) 0.051(3) 0.059(4) 0.047(3)
C12 0.084(4) 0.069(4) 0.116(6) 0.029(4) 0.016(4) 0.018(3)
C13 0.079(4) 0.064(3) 0.072(4) 0.001(3) 0.026(3) 0.003(3)
C14 0.080(5) 0.121(6) 0.123(6) 0.052(5) 0.024(5) 0.024(4)
C15 0.082(4) 0.105(5) 0.080(4) 0.031(4) 0.028(4) 0.017(4)
C16 0.097(5) 0.078(4) 0.081(4) 0.015(3) 0.036(4) -0.016(3)
C17 0.131(7) 0.128(7) 0.177(9) 0.073(6) 0.089(7) 0.054(5)
C18 0.121(7) 0.302(16) 0.184(11) 0.143(11) 0.042(7) -0.031(8)
O211 0.0503(18) 0.067(2) 0.086(3) 0.0295(18) 0.0443(18) 0.0067(15)
C211 0.036(2) 0.049(2) 0.061(3) 0.012(2) 0.023(2) -0.0021(17)
C212 0.034(2) 0.047(2) 0.073(3) 0.003(2) 0.027(2) -0.0054(18)
C213 0.033(2) 0.044(2) 0.061(3) -0.002(2) 0.0131(19) -0.0036(17)
C214 0.042(2) 0.034(2) 0.046(2) -0.0051(17) 0.0112(18) -0.0041(16)
C215 0.058(3) 0.045(2) 0.047(3) -0.003(2) 0.016(2) 0.008(2)
C216 0.080(3) 0.047(2) 0.038(2) 0.0030(19) 0.020(2) 0.014(2)
C217 0.067(3) 0.046(2) 0.043(2) -0.0027(19) 0.027(2) 0.006(2)
C218 0.051(2) 0.043(2) 0.042(2) -0.0066(18) 0.0213(19) -0.0015(18)
C219 0.037(2) 0.038(2) 0.042(2) -0.0085(17) 0.0138(17) -0.0083(16)
C220 0.0327(19) 0.042(2) 0.048(2) -0.0018(17) 0.0170(18) -0.0057(16)
C221 0.048(3) 0.056(3) 0.115(5) 0.019(3) 0.049(3) 0.002(2)
O221 0.078(3) 0.133(4) 0.152(4) 0.083(3) 0.087(3) 0.042(2)
O222 0.0357(17) 0.069(2) 0.101(3) -0.0010(18) 0.0333(18) -0.0019(14)
C222 0.040(2) 0.044(2) 0.048(2) 0.0048(18) 0.0237(18) -0.0022(16)
C223 0.0361(19) 0.040(2) 0.037(2) 0.0068(16) 0.0155(17) 0.0043(15)
C224 0.036(2) 0.039(2) 0.043(2) 0.0019(17) 0.0177(17) 0.0016(16)
O224 0.0405(16) 0.0567(18) 0.0486(18) -0.0073(14) 0.0261(14) -0.0042(13)
C225 0.035(2) 0.042(2) 0.055(3) 0.0051(19) 0.0204(18) 0.0035(17)
C226 0.036(2) 0.042(2) 0.041(2) 0.0029(18) 0.0082(17) -0.0030(16)
C227 0.046(2) 0.043(2) 0.039(2) 0.0033(18) 0.0121(18) -0.0001(17)
C228 0.078(3) 0.052(3) 0.039(2) 0.0009(19) 0.022(2) -0.005(2)
C229 0.107(4) 0.058(3) 0.042(3) -0.003(2) 0.036(3) -0.002(3)
C230 0.077(3) 0.070(3) 0.049(3) 0.004(2) 0.039(3) 0.009(3)
C231 0.056(3) 0.057(3) 0.045(2) 0.013(2) 0.029(2) 0.004(2)
C232 0.040(2) 0.044(2) 0.041(2) 0.0114(18) 0.0178(17) 0.0057(17)
C233 0.033(2) 0.047(2) 0.070(3) 0.003(2) 0.023(2) 0.0022(18)
O233 0.0435(17) 0.071(2) 0.069(2) -0.0038(17) 0.0333(16) -0.0029(14)
O234 0.0396(17) 0.069(2) 0.109(3) -0.0171(19) 0.0416(18) -0.0094(15)

loop_
_atom_type_symbol
_atom_type_description
_atom_type_scat_dispersion_real
_atom_type_scat_dispersion_imag
_atom_type_scat_source
C C 0.0033 0.0016 'International Tables Vol C Tables 4.2.6.8 and 6.1.1.4'
H H 0.0000 0.0000 'International Tables Vol C Tables 4.2.6.8 and 6.1.1.4'
N N 0.0061 0.0033 'International Tables Vol C Tables 4.2.6.8 and 6.1.1.4'
O O 0.0106 0.0060 'International Tables Vol C Tables 4.2.6.8 and 6.1.1.4'

loop_
_geom_angle_atom_site_label_1
_geom_angle_atom_site_label_2
_geom_angle_atom_site_label_3
_geom_angle
_geom_angle_site_symmetry_1
_geom_angle_site_symmetry_3
_geom_angle_publ_flag
C16 N11 C12 121.5(7) . . ?
C13 C12 C17 128.8(8) . . ?
C13 C12 N11 113.2(7) . . ?
C17 C12 N11 118.0(8) . . ?
C14 C13 C12 121.7(7) . . ?
C13 C14 C15 127.0(9) . . ?
C14 C15 C16 112.4(7) . . ?
C14 C15 C18 125.6(9) . . ?
C16 C15 C18 121.8(9) . . ?
N11 C16 C15 124.2(7) . . ?
C31 O31 C33 102.0(10) . . ?
O31 C31 C32 117.3(12) . . ?
O31 C31 C36 88.7(12) . . ?
C32 C31 C36 54.8(10) . . ?
C31 C32 C36 79.7(14) . . ?
C31 C32 C37 153.6(18) . . ?
C36 C32 C37 79.2(18) . . ?
C31 C32 C34 99.8(11) . . ?
C36 C32 C34 75.5(14) . . ?
C37 C32 C34 59.6(14) . . ?
O41 C33 C34 73.3(19) . . ?
O41 C33 O31 135(2) . . ?
C34 C33 O31 105.1(11) . . ?
O41 C33 C36 50.0(19) . . ?
C34 C33 C36 74.8(12) . . ?
O31 C33 C36 85.8(12) . . ?
C35 C34 C33 109(2) . . ?
C35 C34 O41 64.9(19) . . ?
C33 C34 O41 45.5(13) . . ?
C35 C34 C37 52.0(18) . . ?
C33 C34 C37 125.3(16) . . ?
O41 C34 C37 87(2) . . ?
C35 C34 C32 103.9(19) . . ?
C33 C34 C32 93.7(10) . . ?
O41 C34 C32 92.1(16) . . ?
C37 C34 C32 55.7(13) . . ?
C35 C34 C36 81.6(19) . . ?
C33 C34 C36 61.3(11) . . ?
O41 C34 C36 43.9(15) . . ?
C37 C34 C36 65.1(15) . . ?
C32 C34 C36 48.2(10) . . ?
C34 C35 C37 80(2) . . ?
C34 C35 O41 68(2) . . ?
C37 C35 O41 102(3) . . ?
O41 C36 C32 108(3) . . ?
O41 C36 C33 40.1(17) . . ?
C32 C36 C33 86.6(16) . . ?
O41 C36 C31 112(2) . . ?
C32 C36 C31 45.6(10) . . ?
C33 C36 C31 72.7(13) . . ?
O41 C36 C37 80(2) . . ?
C32 C36 C37 51.2(13) . . ?
C33 C36 C37 92.0(17) . . ?
C31 C36 C37 95.5(17) . . ?
O41 C36 C34 51.5(18) . . ?
C32 C36 C34 56.3(11) . . ?
C33 C36 C34 43.9(9) . . ?
C31 C36 C34 75.3(13) . . ?
C37 C36 C34 48.6(12) . . ?
C35 C37 C32 109(3) . . ?
C35 C37 C34 48.3(18) . . ?
C32 C37 C34 64.7(14) . . ?
C35 C37 C36 81(2) . . ?
C32 C37 C36 49.7(13) . . ?
C34 C37 C36 66.2(16) . . ?
C33 O41 C36 90(3) . . ?
C33 O41 C35 106(3) . . ?
C36 O41 C35 97(3) . . ?
C33 O41 C34 61.1(19) . . ?
C36 O41 C34 85(2) . . ?
C35 O41 C34 47.1(16) . . ?
O211 C211 C220 119.8(4) . . ?
O211 C211 C212 119.4(4) . . ?
C220 C211 C212 120.8(4) . . ?
C213 C212 C211 119.2(4) . . ?
C213 C212 C221 120.8(4) . . ?
C211 C212 C221 119.9(4) . . ?
C212 C213 C214 121.8(4) . . ?
C215 C214 C213 121.8(4) . . ?
C215 C214 C219 119.8(4) . . ?
C213 C214 C219 118.4(4) . . ?
C216 C215 C214 121.6(4) . . ?
C215 C216 C217 119.5(4) . . ?
C218 C217 C216 121.0(4) . . ?
C217 C218 C219 121.4(4) . . ?
C220 C219 C218 122.9(4) . . ?
C220 C219 C214 120.5(4) . . ?
C218 C219 C214 116.6(4) . . ?
C211 C220 C219 119.2(4) . . ?
C211 C220 C222 119.0(4) . . ?
C219 C220 C222 121.7(3) . . ?
O221 C221 O222 124.9(5) . . ?
O221 C221 C212 119.4(4) . . ?
O222 C221 C212 115.6(5) . . ?
C223 C222 C220 115.8(3) . . ?
C224 C223 C232 118.4(3) . . ?
C224 C223 C222 120.7(3) . . ?
C232 C223 C222 120.8(3) . . ?
O224 C224 C223 118.7(3) . . ?
O224 C224 C225 120.2(3) . . ?
C223 C224 C225 121.1(4) . . ?
C226 C225 C224 119.8(4) . . ?
C226 C225 C233 120.5(4) . . ?
C224 C225 C233 119.7(4) . . ?
C225 C226 C227 121.4(4) . . ?
C226 C227 C228 121.3(4) . . ?
C226 C227 C232 118.8(4) . . ?
C228 C227 C232 119.8(4) . . ?
C229 C228 C227 121.1(4) . . ?
C228 C229 C230 120.0(4) . . ?
C231 C230 C229 121.3(4) . . ?
C230 C231 C232 120.4(4) . . ?
C231 C232 C223 122.6(4) . . ?
C231 C232 C227 117.1(4) . . ?
C223 C232 C227 120.2(4) . . ?
O233 C233 O234 124.0(4) . . ?
O233 C233 C225 121.8(4) . . ?
O234 C233 C225 114.2(4) . . ?

loop_
_geom_bond_atom_site_label_1
_geom_bond_atom_site_label_2
_geom_bond_distance
_geom_bond_site_symmetry_2
_geom_bond_publ_flag
N11 C16 1.301(8) . ?
N11 C12 1.432(9) . ?
C12 C13 1.367(10) . ?
C12 C17 1.428(9) . ?
C13 C14 1.301(9) . ?
C14 C15 1.336(10) . ?
C15 C16 1.377(9) . ?
C15 C18 1.473(11) . ?
O31 C31 1.317(14) . ?
O31 C33 1.464(14) . ?
C31 C32 1.338(15) . ?
C31 C36 1.84(3) . ?
C32 C36 1.53(3) . ?
C32 C37 1.56(3) . ?
C32 C34 1.709(19) . ?
C33 O41 1.17(3) . ?
C33 C34 1.430(17) . ?
C33 C36 1.81(3) . ?
C34 C35 1.24(3) . ?
C34 O41 1.56(4) . ?
C34 C37 1.63(4) . ?
C34 C36 1.99(3) . ?
C35 C37 1.31(4) . ?
C35 O41 1.53(4) . ?
C36 O41 1.39(4) . ?
C36 C37 1.97(4) . ?
O211 C211 1.358(5) . ?
C211 C220 1.386(5) . ?
C211 C212 1.446(6) . ?
C212 C213 1.351(6) . ?
C212 C221 1.509(6) . ?
C213 C214 1.416(6) . ?
C214 C215 1.411(6) . ?
C214 C219 1.432(6) . ?
C215 C216 1.347(6) . ?
C216 C217 1.410(6) . ?
C217 C218 1.359(6) . ?
C218 C219 1.431(6) . ?
C219 C220 1.402(6) . ?
C220 C222 1.537(5) . ?
C221 O221 1.245(7) . ?
C221 O222 1.274(6) . ?
C222 C223 1.513(5) . ?
C223 C224 1.383(5) . ?
C223 C232 1.429(6) . ?
C224 O224 1.359(5) . ?
C224 C225 1.429(5) . ?
C225 C226 1.367(6) . ?
C225 C233 1.491(6) . ?
C226 C227 1.397(6) . ?
C227 C228 1.418(6) . ?
C227 C232 1.429(6) . ?
C228 C229 1.347(6) . ?
C229 C230 1.395(7) . ?
C230 C231 1.377(6) . ?
C231 C232 1.426(6) . ?
C233 O233 1.229(5) . ?
C233 O234 1.296(5) . ?
